data_4021042
loop_
_publ_author_name
'Roland Messer'
'Andrea Schmitz'
'Luzia Moesch'
'Robert H\"aner'

_publ_section_title
;
 Elaboration of D-(-)-Ribose into a Tricyclic, Natural Product-like Scaffold
;
_journal_name_full 'Journal of Organic Chemistry'
_journal_page_first 8558
_journal_page_last 8560
_journal_paper_doi 10.1021/jo048351+
_journal_volume 69
_journal_year 2004
_chemical_formula_moiety 'C17 H24 O7'
_chemical_formula_sum 'C17 H24 O7'
_chemical_formula_weight 340.36
_space_group_IT_number 19
_space_group_name_Hall 'P 2ac 2ab'
_space_group_name_H-M_alt 'P 21 21 21'
_symmetry_cell_setting orthorhombic
_symmetry_space_group_name_Hall 'P 2ac 2ab'
_symmetry_space_group_name_H-M 'P 21 21 21'
_cell_angle_alpha 90.00
_cell_angle_beta 90.00
_cell_angle_gamma 90.00
_cell_formula_units_Z 4
_cell_length_a 4.8763(4)
_cell_length_b 12.9060(15)
_cell_length_c 27.491(2)
_cell_measurement_temperature 153(2)
_cell_volume 1730.1(3)
_diffrn_ambient_temperature 153(2)
_exptl_crystal_density_diffrn 1.307
_cod_database_code 4021042

loop_
_symmetry_equiv_pos_as_xyz
'x, y, z'
'-x+1/2, -y, z+1/2'
'x+1/2, -y+1/2, -z'
'-x, y+1/2, -z+1/2'

loop_
_atom_site_label
_atom_site_type_symbol
_atom_site_fract_x
_atom_site_fract_y
_atom_site_fract_z
_atom_site_U_iso_or_equiv
_atom_site_adp_type
_atom_site_occupancy
_atom_site_symmetry_multiplicity
_atom_site_calc_flag
_atom_site_refinement_flags
_atom_site_disorder_assembly
_atom_site_disorder_group
O1 O 1.0698(4) 0.16086(11) 0.16726(6) 0.0393(4) Uani 1 1 d . . .
O2 O 0.7940(5) 0.01676(12) 0.14965(6) 0.0582(6) Uani 1 1 d . . .
O3 O 1.1075(4) 0.17557(11) 0.05970(6) 0.0388(4) Uani 1 1 d . . .
O4 O 1.2236(4) 0.32101(12) 0.02172(5) 0.0399(4) Uani 1 1 d . . .
O5 O 1.1198(3) 0.33100(11) 0.15422(5) 0.0369(4) Uani 1 1 d . . .
O6 O 0.7184(5) 0.35963(13) 0.22177(6) 0.0525(5) Uani 1 1 d . . .
O7 O 0.6159(4) 0.19070(12) 0.21875(6) 0.0451(4) Uani 1 1 d . . .
C1 C 0.9174(5) 0.25180(15) 0.15849(8) 0.0341(5) Uani 1 1 d . . .
C2 C 1.0021(6) 0.08164(18) 0.13300(9) 0.0448(7) Uani 1 1 d . . .
H2A H 1.1683 0.0409 0.1236 0.054 Uiso 1 1 calc R . .
C3 C 0.8680(11) -0.0399(2) 0.19252(11) 0.0809(12) Uani 1 1 d . . .
H3A H 0.9084 0.0088 0.2189 0.121 Uiso 1 1 calc R . .
H3B H 1.0306 -0.0822 0.1858 0.121 Uiso 1 1 calc R . .
H3C H 0.7156 -0.0850 0.2021 0.121 Uiso 1 1 calc R . .
C4 C 0.8851(6) 0.13836(16) 0.08971(8) 0.0373(6) Uani 1 1 d . . .
H4A H 0.7512 0.0952 0.0710 0.045 Uiso 1 1 calc R . .
C5 C 0.7531(5) 0.23559(15) 0.11148(7) 0.0335(5) Uani 1 1 d . . .
H5A H 0.5521 0.2270 0.1175 0.040 Uiso 1 1 calc R . .
C6 C 0.8154(5) 0.31931(16) 0.07387(7) 0.0319(5) Uani 1 1 d . . .
H6A H 0.6600 0.3243 0.0503 0.038 Uiso 1 1 calc R . .
C7 C 1.0668(5) 0.27747(17) 0.04821(8) 0.0336(5) Uani 1 1 d . . .
C8 C 0.8706(5) 0.42487(16) 0.09565(8) 0.0349(5) Uani 1 1 d . . .
C9 C 1.0263(6) 0.42602(16) 0.13523(9) 0.0375(6) Uani 1 1 d . . .
C10 C 1.1411(7) 0.51474(17) 0.16304(9) 0.0501(7) Uani 1 1 d . . .
H10A H 1.3408 0.5075 0.1653 0.075 Uiso 1 1 calc R . .
H10B H 1.0622 0.5156 0.1958 0.075 Uiso 1 1 calc R . .
H10C H 1.0961 0.5797 0.1464 0.075 Uiso 1 1 calc R . .
C11 C 0.7412(6) 0.27588(17) 0.20332(8) 0.0378(5) Uani 1 1 d . . .
C12 C 0.4301(7) 0.2036(2) 0.25914(9) 0.0547(8) Uani 1 1 d . . .
H12C H 0.3419 0.1372 0.2665 0.082 Uiso 1 1 calc R . .
H12B H 0.2899 0.2549 0.2507 0.082 Uiso 1 1 calc R . .
H12A H 0.5325 0.2275 0.2877 0.082 Uiso 1 1 calc R . .
C13 C 0.7527(6) 0.51721(16) 0.06971(8) 0.0418(6) Uani 1 1 d . . .
H13A H 0.7840 0.5799 0.0897 0.050 Uiso 1 1 calc R . .
H13B H 0.5522 0.5078 0.0663 0.050 Uiso 1 1 calc R . .
C14 C 0.8776(6) 0.53406(17) 0.01939(8) 0.0412(6) Uani 1 1 d . . .
H14A H 1.0755 0.5491 0.0233 0.049 Uiso 1 1 calc R . .
H14B H 0.8611 0.4689 0.0006 0.049 Uiso 1 1 calc R . .
C15 C 0.7478(7) 0.62082(18) -0.00969(9) 0.0455(6) Uani 1 1 d . . .
H15A H 0.5519 0.6043 -0.0151 0.055 Uiso 1 1 calc R . .
H15B H 0.7567 0.6856 0.0095 0.055 Uiso 1 1 calc R . .
C16 C 0.8843(7) 0.63860(18) -0.05822(9) 0.0473(6) Uani 1 1 d . . .
H16A H 0.8843 0.5726 -0.0766 0.057 Uiso 1 1 calc R . .
H16B H 1.0778 0.6584 -0.0525 0.057 Uiso 1 1 calc R . .
C17 C 0.7489(9) 0.7216(2) -0.08922(10) 0.0647(9) Uani 1 1 d . . .
H17C H 0.8479 0.7282 -0.1201 0.097 Uiso 1 1 calc R . .
H17B H 0.7534 0.7879 -0.0719 0.097 Uiso 1 1 calc R . .
H17A H 0.5581 0.7021 -0.0957 0.097 Uiso 1 1 calc R . .

loop_
_atom_site_aniso_label
_atom_site_aniso_U_11
_atom_site_aniso_U_22
_atom_site_aniso_U_33
_atom_site_aniso_U_23
_atom_site_aniso_U_13
_atom_site_aniso_U_12
O1 0.0443(10) 0.0390(8) 0.0347(8) -0.0028(6) -0.0068(8) 0.0082(7)
O2 0.0919(17) 0.0412(8) 0.0416(9) 0.0065(7) -0.0071(12) -0.0132(10)
O3 0.0402(9) 0.0416(8) 0.0346(8) -0.0032(7) -0.0009(8) 0.0073(8)
O4 0.0336(9) 0.0513(8) 0.0347(9) -0.0028(7) 0.0036(8) -0.0010(8)
O5 0.0358(9) 0.0396(8) 0.0351(8) -0.0004(6) -0.0035(8) -0.0045(7)
O6 0.0634(13) 0.0501(9) 0.0439(9) -0.0126(8) 0.0111(11) -0.0043(10)
O7 0.0494(11) 0.0462(9) 0.0397(9) 0.0031(7) 0.0087(9) -0.0023(8)
C1 0.0349(13) 0.0343(10) 0.0331(11) 0.0001(9) -0.0012(11) 0.0000(10)
C2 0.0616(18) 0.0375(11) 0.0352(12) -0.0041(10) -0.0045(13) 0.0063(12)
C3 0.142(4) 0.0494(15) 0.0510(16) 0.0164(13) -0.011(2) -0.004(2)
C4 0.0437(15) 0.0371(11) 0.0311(12) -0.0015(9) -0.0011(13) -0.0013(11)
C5 0.0339(13) 0.0373(10) 0.0292(11) -0.0008(9) -0.0008(11) -0.0001(11)
C6 0.0304(13) 0.0379(10) 0.0274(11) -0.0002(9) -0.0011(10) 0.0012(9)
C7 0.0326(13) 0.0393(11) 0.0288(11) -0.0040(9) -0.0039(11) 0.0020(10)
C8 0.0377(14) 0.0349(10) 0.0321(12) -0.0002(9) 0.0039(12) -0.0003(10)
C9 0.0432(15) 0.0347(11) 0.0345(12) -0.0022(9) 0.0030(12) -0.0028(10)
C10 0.062(2) 0.0460(12) 0.0419(14) -0.0067(11) -0.0009(15) -0.0100(13)
C11 0.0393(14) 0.0419(12) 0.0323(11) -0.0005(10) -0.0044(12) -0.0010(11)
C12 0.0558(19) 0.0717(17) 0.0366(13) 0.0011(12) 0.0108(14) -0.0092(15)
C13 0.0477(15) 0.0370(11) 0.0407(13) 0.0004(10) 0.0043(14) 0.0054(12)
C14 0.0475(16) 0.0366(11) 0.0393(13) 0.0010(10) 0.0008(13) -0.0005(11)
C15 0.0497(16) 0.0438(12) 0.0431(13) 0.0036(10) 0.0013(15) 0.0044(12)
C16 0.0603(17) 0.0415(12) 0.0401(13) 0.0012(10) 0.0026(14) 0.0005(13)
C17 0.083(2) 0.0612(16) 0.0505(16) 0.0172(13) 0.0014(19) 0.0044(17)

loop_
_geom_bond_atom_site_label_1
_geom_bond_atom_site_label_2
_geom_bond_distance
_geom_bond_site_symmetry_2
_geom_bond_publ_flag
O1 C1 1.410(3) . ?
O1 C2 1.429(3) . ?
O2 C2 1.393(4) . ?
O2 C3 1.433(3) . ?
O3 C7 1.367(3) . ?
O3 C4 1.445(3) . ?
O4 C7 1.196(3) . ?
O5 C9 1.409(3) . ?
O5 C1 1.426(3) . ?
O6 C11 1.199(3) . ?
O7 C11 1.327(3) . ?
O7 C12 1.442(3) . ?
C1 C5 1.535(3) . ?
C1 C11 1.534(3) . ?
C2 C4 1.509(3) . ?
C2 H2A 1.0000 . ?
C3 H3A 0.9800 . ?
C3 H3B 0.9800 . ?
C3 H3C 0.9800 . ?
C4 C5 1.532(3) . ?
C4 H4A 1.0000 . ?
C5 C6 1.526(3) . ?
C5 H5A 1.0000 . ?
C6 C8 1.512(3) . ?
C6 C7 1.514(3) . ?
C6 H6A 1.0000 . ?
C8 C9 1.327(4) . ?
C8 C13 1.503(3) . ?
C9 C10 1.486(3) . ?
C10 H10A 0.9800 . ?
C10 H10B 0.9800 . ?
C10 H10C 0.9800 . ?
C12 H12C 0.9800 . ?
C12 H12B 0.9800 . ?
C12 H12A 0.9800 . ?
C13 C14 1.527(3) . ?
C13 H13A 0.9900 . ?
C13 H13B 0.9900 . ?
C14 C15 1.514(3) . ?
C14 H14A 0.9900 . ?
C14 H14B 0.9900 . ?
C15 C16 1.509(4) . ?
C15 H15A 0.9900 . ?
C15 H15B 0.9900 . ?
C16 C17 1.519(4) . ?
C16 H16A 0.9900 . ?
C16 H16B 0.9900 . ?
C17 H17C 0.9800 . ?
C17 H17B 0.9800 . ?
C17 H17A 0.9800 . ?

loop_
_cod_related_entry_id
_cod_related_entry_database
_cod_related_entry_code
1 ChemSpider 9511684
